data_7013355
loop_
_publ_author_name
'Marilyn M. Olmstead'
'Ana de Bettencourt-Dias'
'Hon Man Lee'
'David Pham'
'Alan L. Balch'

_publ_section_title
;
 Interactions of metalloporphyrins as donors with the electron
 acceptors C60, tetracyanoquinomethane (TCNQ) and
 trinitrofluorenylidenemalonitrile
;
_journal_issue 16
_journal_name_full 'Dalton Trans.'
_journal_page_first 3227
_journal_page_last 3232
_journal_paper_doi 10.1039/b306714a
_journal_year 2003
_chemical_formula_sum 'C84 H92 N12 Zn2'
_chemical_formula_weight 1400.44
_chemical_name_common 2{Zn(OEP)}.TCNQ
_space_group_IT_number 14
_symmetry_cell_setting monoclinic
_symmetry_space_group_name_Hall '-P 2ybc'
_symmetry_space_group_name_H-M 'P 1 21/c 1'
_atom_sites_solution_hydrogens geom
_atom_sites_solution_primary direct
_atom_sites_solution_secondary difmap
_audit_creation_method SHELXL-97
_cell_angle_alpha 90.00
_cell_angle_beta 90.31(2)
_cell_angle_gamma 90.00
_cell_formula_units_Z 2
_cell_length_a 11.241(8)
_cell_length_b 14.168(7)
_cell_length_c 21.651(12)
_cell_measurement_reflns_used 996
_cell_measurement_temperature 90(2)
_cell_measurement_theta_max 20
_cell_measurement_theta_min 2.35
_cell_volume 3448(4)
_computing_cell_refinement 'SAINT 6.22 (Bruker, 2002)'
_computing_data_collection 'SMART 5.054 (Bruker, 2002)'
_computing_data_reduction 'SAINT 6.22 (Bruker, 2002)'
_computing_molecular_graphics 'SHELXTL 5.1, XP (Sheldrick, 1994)'
_computing_publication_material 'SHELXS-97 (Sheldrick, 1990)'
_computing_structure_refinement 'SHELXL-97 (Sheldrick, 1997)'
_computing_structure_solution 'SHELXS-97 (Sheldrick, 1990)'
_diffrn_ambient_temperature 90(2)
_diffrn_detector_area_resol_mean 8.3
_diffrn_measured_fraction_theta_full 0.982
_diffrn_measured_fraction_theta_max 0.982
_diffrn_measurement_device_type 'Bruker SMART 1000'
_diffrn_measurement_method \w
_diffrn_radiation_monochromator graphite
_diffrn_radiation_source 'normal-focus sealed tube'
_diffrn_radiation_type MoK\a
_diffrn_radiation_wavelength 0.71073
_diffrn_reflns_av_R_equivalents 0.097
_diffrn_reflns_av_sigmaI/netI 0.0298
_diffrn_reflns_limit_h_max 14
_diffrn_reflns_limit_h_min -14
_diffrn_reflns_limit_k_max 18
_diffrn_reflns_limit_k_min -18
_diffrn_reflns_limit_l_max 28
_diffrn_reflns_limit_l_min -28
_diffrn_reflns_number 44485
_diffrn_reflns_theta_full 28.28
_diffrn_reflns_theta_max 28.28
_diffrn_reflns_theta_min 0.94
_diffrn_standards_number 0
_exptl_absorpt_coefficient_mu 0.753
_exptl_absorpt_correction_T_max 0.9251
_exptl_absorpt_correction_T_min 0.6542
_exptl_absorpt_correction_type multi-scan
_exptl_absorpt_process_details 'SADABS 2.03 (Sheldrick, 2002)'
_exptl_crystal_colour 'dark red'
_exptl_crystal_density_diffrn 1.349
_exptl_crystal_density_method 'not measured'
_exptl_crystal_description rod
_exptl_crystal_F_000 1480
_exptl_crystal_size_max 0.62
_exptl_crystal_size_mid 0.19
_exptl_crystal_size_min 0.11
_refine_diff_density_max 0.460
_refine_diff_density_min -0.719
_refine_diff_density_rms 0.095
_refine_ls_extinction_method none
_refine_ls_goodness_of_fit_ref 1.138
_refine_ls_hydrogen_treatment constr
_refine_ls_matrix_type full
_refine_ls_number_parameters 451
_refine_ls_number_reflns 8404
_refine_ls_number_restraints 0
_refine_ls_restrained_S_all 1.138
_refine_ls_R_factor_all 0.0371
_refine_ls_R_factor_gt 0.0324
_refine_ls_shift/su_max 0.001
_refine_ls_shift/su_mean 0.000
_refine_ls_structure_factor_coef Fsqd
_refine_ls_weighting_details 'calc w=1/[\s^2^(Fo^2^)+(0.0451P)^2^+1.8093P] where P=(Fo^2^+2Fc^2^)/3'
_refine_ls_weighting_scheme calc
_refine_ls_wR_factor_gt 0.0832
_refine_ls_wR_factor_ref 0.0905
_reflns_number_gt 7871
_reflns_number_total 8404
_reflns_threshold_expression I>2\s(I)
_cod_data_source_file b306714a.txt
_cod_data_source_block dp07
_cod_original_sg_symbol_H-M 'P 21/c'
_cod_database_code 7013355

loop_
_symmetry_equiv_pos_as_xyz
'x, y, z'
'-x, y+1/2, -z+1/2'
'-x, -y, -z'
'x, -y-1/2, z-1/2'

loop_
_atom_site_label
_atom_site_type_symbol
_atom_site_fract_x
_atom_site_fract_y
_atom_site_fract_z
_atom_site_U_iso_or_equiv
_atom_site_adp_type
_atom_site_occupancy
_atom_site_symmetry_multiplicity
_atom_site_calc_flag
_atom_site_refinement_flags
_atom_site_disorder_assembly
_atom_site_disorder_group
Zn1 Zn 0.30604(2) 0.455031(15) 0.492239(12) 0.01032(6) Uani 1 1 d . . .
N1 N 0.21456(15) 0.33093(11) 0.49261(8) 0.0103(3) Uani 1 1 d . . .
N2 N 0.33256(17) 0.44372(12) 0.58469(8) 0.0107(4) Uani 1 1 d . . .
N3 N 0.38609(16) 0.58412(11) 0.49302(9) 0.0109(3) Uani 1 1 d . . .
N4 N 0.26270(17) 0.47319(12) 0.40141(9) 0.0105(4) Uani 1 1 d . . .
C1 C 0.1995(2) 0.27166(14) 0.54198(9) 0.0111(4) Uani 1 1 d . . .
C2 C 0.1409(2) 0.18588(15) 0.52252(10) 0.0122(4) Uani 1 1 d . . .
C3 C 0.1179(2) 0.19534(15) 0.46073(10) 0.0117(4) Uani 1 1 d . . .
C4 C 0.1639(2) 0.28662(15) 0.44265(10) 0.0117(4) Uani 1 1 d . . .
C5 C 0.15556(19) 0.32584(15) 0.38372(10) 0.0116(4) Uani 1 1 d . . .
H5A H 0.1150 0.2894 0.3534 0.014 Uiso 1 1 calc R . .
C6 C 0.2000(2) 0.41240(14) 0.36458(9) 0.0111(4) Uani 1 1 d . . .
C7 C 0.1885(2) 0.45016(15) 0.30265(9) 0.0131(4) Uani 1 1 d . . .
C8 C 0.2488(2) 0.53326(16) 0.30208(10) 0.0131(4) Uani 1 1 d . . .
C9 C 0.2934(2) 0.54792(14) 0.36459(9) 0.0117(4) Uani 1 1 d . . .
C10 C 0.3567(2) 0.62663(15) 0.38465(10) 0.0116(4) Uani 1 1 d . . .
H10A H 0.3729 0.6734 0.3544 0.014 Uiso 1 1 calc R . .
C11 C 0.3989(2) 0.64450(15) 0.44407(10) 0.0111(4) Uani 1 1 d . . .
C12 C 0.46266(19) 0.72790(16) 0.46337(10) 0.0114(4) Uani 1 1 d . . .
C13 C 0.4894(2) 0.71711(15) 0.52470(10) 0.0108(4) Uani 1 1 d . . .
C14 C 0.4398(2) 0.62634(15) 0.54239(10) 0.0115(4) Uani 1 1 d . . .
C15 C 0.4431(2) 0.59010(15) 0.60209(10) 0.0120(4) Uani 1 1 d . . .
H15A H 0.4860 0.6255 0.6321 0.014 Uiso 1 1 calc R . .
C16 C 0.3898(2) 0.50694(15) 0.62215(9) 0.0105(4) Uani 1 1 d . . .
C17 C 0.3854(2) 0.47649(16) 0.68607(10) 0.0132(4) Uani 1 1 d . . .
C18 C 0.3241(2) 0.39388(14) 0.68659(9) 0.0129(4) Uani 1 1 d . . .
C19 C 0.2929(2) 0.37343(14) 0.62271(9) 0.0109(4) Uani 1 1 d . . .
C20 C 0.23286(19) 0.29308(15) 0.60263(10) 0.0124(4) Uani 1 1 d . . .
H20A H 0.2125 0.2481 0.6334 0.015 Uiso 1 1 calc R . .
C21 C 0.1124(2) 0.10293(15) 0.56303(10) 0.0144(4) Uani 1 1 d . . .
H21A H 0.0501 0.0645 0.5426 0.017 Uiso 1 1 calc R . .
H21B H 0.0795 0.1264 0.6025 0.017 Uiso 1 1 calc R . .
C22 C 0.2194(2) 0.03996(16) 0.57710(11) 0.0185(5) Uani 1 1 d . . .
H22A H 0.1930 -0.0160 0.5998 0.028 Uiso 1 1 calc R . .
H22B H 0.2772 0.0750 0.6022 0.028 Uiso 1 1 calc R . .
H22C H 0.2566 0.0205 0.5383 0.028 Uiso 1 1 calc R . .
C23 C 0.0616(2) 0.12459(16) 0.41818(11) 0.0153(4) Uani 1 1 d . . .
H23A H 0.0288 0.1579 0.3817 0.018 Uiso 1 1 calc R . .
H23B H -0.0055 0.0937 0.4397 0.018 Uiso 1 1 calc R . .
C24 C 0.1486(3) 0.04913(18) 0.39656(13) 0.0234(5) Uani 1 1 d . . .
H24A H 0.1089 0.0074 0.3668 0.035 Uiso 1 1 calc R . .
H24B H 0.1760 0.0121 0.4321 0.035 Uiso 1 1 calc R . .
H24C H 0.2170 0.0794 0.3768 0.035 Uiso 1 1 calc R . .
C25 C 0.1180(2) 0.40586(16) 0.25111(10) 0.0159(4) Uani 1 1 d . . .
H25A H 0.1366 0.3376 0.2494 0.019 Uiso 1 1 calc R . .
H25B H 0.1426 0.4344 0.2114 0.019 Uiso 1 1 calc R . .
C26 C -0.0153(2) 0.41826(19) 0.25859(12) 0.0210(5) Uani 1 1 d . . .
H26A H -0.0567 0.3889 0.2236 0.031 Uiso 1 1 calc R . .
H26B H -0.0345 0.4857 0.2599 0.031 Uiso 1 1 calc R . .
H26C H -0.0407 0.3882 0.2971 0.031 Uiso 1 1 calc R . .
C27 C 0.2682(2) 0.59746(17) 0.24759(10) 0.0186(5) Uani 1 1 d . . .
H27A H 0.2938 0.5588 0.2120 0.022 Uiso 1 1 calc R . .
H27B H 0.3338 0.6416 0.2577 0.022 Uiso 1 1 calc R . .
C28 C 0.1598(3) 0.6544(2) 0.22865(12) 0.0294(6) Uani 1 1 d . . .
H28A H 0.1794 0.6940 0.1930 0.044 Uiso 1 1 calc R . .
H28B H 0.1351 0.6945 0.2631 0.044 Uiso 1 1 calc R . .
H28C H 0.0948 0.6114 0.2176 0.044 Uiso 1 1 calc R . .
C29 C 0.4887(2) 0.81216(16) 0.42398(10) 0.0135(4) Uani 1 1 d . . .
H29A H 0.5010 0.7912 0.3809 0.016 Uiso 1 1 calc R . .
H29B H 0.5633 0.8420 0.4386 0.016 Uiso 1 1 calc R . .
C30 C 0.3884(3) 0.88534(18) 0.42529(12) 0.0249(5) Uani 1 1 d . . .
H30A H 0.4104 0.9397 0.3999 0.037 Uiso 1 1 calc R . .
H30B H 0.3754 0.9060 0.4679 0.037 Uiso 1 1 calc R . .
H30C H 0.3151 0.8571 0.4089 0.037 Uiso 1 1 calc R . .
C31 C 0.5529(2) 0.78361(15) 0.56700(10) 0.0136(4) Uani 1 1 d . . .
H31A H 0.6046 0.8252 0.5420 0.016 Uiso 1 1 calc R . .
H31B H 0.6048 0.7467 0.5950 0.016 Uiso 1 1 calc R . .
C32 C 0.4705(2) 0.84514(17) 0.60593(12) 0.0200(5) Uani 1 1 d . . .
H32A H 0.5182 0.8890 0.6308 0.030 Uiso 1 1 calc R . .
H32B H 0.4233 0.8049 0.6333 0.030 Uiso 1 1 calc R . .
H32C H 0.4171 0.8809 0.5787 0.030 Uiso 1 1 calc R . .
C33 C 0.4337(2) 0.53233(16) 0.73945(10) 0.0154(4) Uani 1 1 d . . .
H33A H 0.5122 0.5588 0.7282 0.018 Uiso 1 1 calc R . .
H33B H 0.4454 0.4899 0.7753 0.018 Uiso 1 1 calc R . .
C34 C 0.3500(2) 0.61278(18) 0.75751(12) 0.0215(5) Uani 1 1 d . . .
H34A H 0.3850 0.6485 0.7919 0.032 Uiso 1 1 calc R . .
H34B H 0.2732 0.5866 0.7702 0.032 Uiso 1 1 calc R . .
H34C H 0.3381 0.6548 0.7221 0.032 Uiso 1 1 calc R . .
C35 C 0.2932(2) 0.33456(15) 0.74138(9) 0.0160(4) Uani 1 1 d . . .
H35A H 0.2104 0.3117 0.7366 0.019 Uiso 1 1 calc R . .
H35B H 0.2967 0.3743 0.7789 0.019 Uiso 1 1 calc R . .
C36 C 0.3753(2) 0.24984(19) 0.75020(11) 0.0186(4) Uani 1 1 d . . .
H36A H 0.3508 0.2143 0.7868 0.028 Uiso 1 1 calc R . .
H36B H 0.4574 0.2718 0.7557 0.028 Uiso 1 1 calc R . .
H36C H 0.3705 0.2090 0.7138 0.028 Uiso 1 1 calc R . .
N5 N 0.2020(2) 0.77169(16) 0.56378(12) 0.0316(5) Uani 1 1 d . . .
N6 N 0.0899(2) 0.75843(18) 0.37104(12) 0.0330(6) Uani 1 1 d . . .
C38 C 0.0083(2) 0.46298(17) 0.56010(11) 0.0171(5) Uani 1 1 d . . .
H38A H 0.0123 0.4373 0.6006 0.021 Uiso 1 1 calc R . .
C37 C 0.0589(2) 0.54675(17) 0.54885(11) 0.0174(5) Uani 1 1 d . . .
H37A H 0.0997 0.5788 0.5811 0.021 Uiso 1 1 calc R . .
C39 C 0.0522(2) 0.58898(16) 0.48799(12) 0.0171(4) Uani 1 1 d . . .
C40 C 0.1012(2) 0.67599(17) 0.47698(11) 0.0188(5) Uani 1 1 d . . .
C41 C 0.1582(2) 0.72919(18) 0.52490(12) 0.0218(5) Uani 1 1 d . . .
C42 C 0.0954(2) 0.72091(18) 0.41763(13) 0.0237(5) Uani 1 1 d . . .

loop_
_atom_site_aniso_label
_atom_site_aniso_U_11
_atom_site_aniso_U_22
_atom_site_aniso_U_33
_atom_site_aniso_U_23
_atom_site_aniso_U_13
_atom_site_aniso_U_12
Zn1 0.01362(11) 0.00776(10) 0.00955(10) 0.00001(8) -0.00153(10) -0.00080(9)
N1 0.0138(8) 0.0068(7) 0.0104(7) -0.0001(6) -0.0011(7) 0.0003(6)
N2 0.0127(9) 0.0060(8) 0.0135(8) -0.0008(6) -0.0007(6) -0.0010(7)
N3 0.0144(8) 0.0084(7) 0.0100(8) 0.0006(7) -0.0006(7) 0.0018(6)
N4 0.0127(9) 0.0056(8) 0.0131(8) -0.0002(6) 0.0003(7) -0.0013(6)
C1 0.0124(10) 0.0072(9) 0.0136(9) -0.0001(7) 0.0002(9) 0.0002(9)
C2 0.0107(10) 0.0099(10) 0.0159(11) 0.0001(7) 0.0001(8) -0.0004(8)
C3 0.0104(10) 0.0095(10) 0.0150(10) -0.0017(8) -0.0020(8) -0.0009(8)
C4 0.0128(11) 0.0109(10) 0.0115(9) -0.0010(7) 0.0001(7) 0.0008(8)
C5 0.0133(10) 0.0108(10) 0.0107(9) -0.0017(7) -0.0024(7) 0.0011(8)
C6 0.0131(10) 0.0097(9) 0.0105(8) -0.0020(7) -0.0012(8) 0.0016(9)
C7 0.0162(10) 0.0122(9) 0.0109(8) -0.0006(7) -0.0006(9) 0.0025(9)
C8 0.0164(11) 0.0129(10) 0.0099(9) -0.0008(8) -0.0011(8) 0.0023(8)
C9 0.0122(10) 0.0130(9) 0.0098(8) 0.0012(7) 0.0000(8) 0.0017(8)
C10 0.0135(10) 0.0103(9) 0.0109(9) 0.0015(7) 0.0010(8) 0.0010(8)
C11 0.0120(10) 0.0066(9) 0.0148(10) 0.0002(7) 0.0018(8) 0.0009(8)
C12 0.0097(10) 0.0099(10) 0.0145(10) 0.0006(8) 0.0017(8) 0.0012(8)
C13 0.0120(10) 0.0069(9) 0.0136(10) 0.0002(7) 0.0015(7) 0.0005(8)
C14 0.0112(10) 0.0090(9) 0.0143(10) -0.0001(8) -0.0006(8) -0.0005(8)
C15 0.0132(10) 0.0105(10) 0.0121(9) -0.0015(8) -0.0017(8) -0.0007(8)
C16 0.0127(10) 0.0077(9) 0.0110(9) 0.0002(7) -0.0022(8) 0.0012(8)
C17 0.0158(10) 0.0110(10) 0.0126(10) 0.0019(8) -0.0014(8) 0.0005(8)
C18 0.0178(11) 0.0097(9) 0.0113(9) -0.0004(7) -0.0012(8) 0.0020(8)
C19 0.0138(10) 0.0087(9) 0.0103(8) 0.0003(7) 0.0001(8) 0.0015(8)
C20 0.0138(10) 0.0111(10) 0.0122(9) 0.0021(8) 0.0004(8) -0.0002(8)
C21 0.0182(11) 0.0081(10) 0.0169(10) 0.0021(8) -0.0020(8) -0.0029(8)
C22 0.0209(13) 0.0136(10) 0.0211(11) 0.0030(8) 0.0000(9) 0.0023(9)
C23 0.0198(11) 0.0106(10) 0.0156(10) -0.0015(8) -0.0040(9) -0.0044(9)
C24 0.0263(13) 0.0205(12) 0.0235(12) -0.0085(10) 0.0037(10) -0.0023(10)
C25 0.0240(12) 0.0127(10) 0.0109(9) -0.0008(8) -0.0032(9) -0.0006(9)
C26 0.0200(12) 0.0240(13) 0.0190(11) -0.0017(10) -0.0072(9) -0.0008(10)
C27 0.0282(13) 0.0174(11) 0.0101(9) 0.0026(8) -0.0018(9) -0.0050(9)
C28 0.0442(18) 0.0237(13) 0.0201(12) 0.0093(10) -0.0034(11) 0.0061(12)
C29 0.0165(11) 0.0118(10) 0.0121(10) 0.0022(8) 0.0008(8) -0.0014(8)
C30 0.0371(15) 0.0157(12) 0.0221(12) 0.0051(9) 0.0051(11) 0.0073(11)
C31 0.0147(11) 0.0107(10) 0.0154(10) 0.0007(8) -0.0028(8) -0.0036(8)
C32 0.0232(13) 0.0167(12) 0.0201(11) -0.0072(9) -0.0038(10) 0.0014(9)
C33 0.0201(12) 0.0150(10) 0.0110(9) 0.0013(8) -0.0031(8) -0.0020(9)
C34 0.0244(13) 0.0228(12) 0.0174(11) -0.0084(9) -0.0003(9) -0.0004(10)
C35 0.0223(12) 0.0152(10) 0.0104(9) 0.0017(7) -0.0006(9) -0.0027(9)
C36 0.0215(11) 0.0187(10) 0.0157(11) 0.0056(9) -0.0017(9) -0.0016(11)
N5 0.0209(11) 0.0269(12) 0.0471(14) -0.0133(10) -0.0015(11) -0.0005(10)
N6 0.0327(14) 0.0301(13) 0.0362(14) 0.0061(11) 0.0115(11) 0.0101(11)
C38 0.0172(11) 0.0173(11) 0.0169(11) -0.0023(9) -0.0019(9) 0.0059(9)
C37 0.0149(11) 0.0200(12) 0.0173(11) -0.0057(9) -0.0040(9) 0.0044(9)
C39 0.0151(10) 0.0154(10) 0.0208(10) -0.0032(9) 0.0008(9) 0.0045(8)
C40 0.0150(11) 0.0175(11) 0.0238(12) -0.0030(9) 0.0001(9) 0.0049(9)
C41 0.0167(11) 0.0159(11) 0.0329(14) -0.0024(10) 0.0026(10) 0.0029(9)
C42 0.0200(13) 0.0199(12) 0.0313(14) -0.0009(10) 0.0067(10) 0.0048(10)

loop_
_atom_type_symbol
_atom_type_description
_atom_type_scat_dispersion_real
_atom_type_scat_dispersion_imag
_atom_type_scat_source
C C 0.0033 0.0016 'International Tables Vol C Tables 4.2.6.8 and 6.1.1.4'
H H 0.0000 0.0000 'International Tables Vol C Tables 4.2.6.8 and 6.1.1.4'
N N 0.0061 0.0033 'International Tables Vol C Tables 4.2.6.8 and 6.1.1.4'
Zn Zn 0.2839 1.4301 'International Tables Vol C Tables 4.2.6.8 and 6.1.1.4'

loop_
_geom_angle_atom_site_label_1
_geom_angle_atom_site_label_2
_geom_angle_atom_site_label_3
_geom_angle
_geom_angle_site_symmetry_1
_geom_angle_site_symmetry_3
_geom_angle_publ_flag
N2 Zn1 N1 89.96(7) . . ?
N2 Zn1 N3 90.02(7) . . ?
N1 Zn1 N3 175.81(7) . . ?
N2 Zn1 N4 173.93(8) . . ?
N1 Zn1 N4 89.70(7) . . ?
N3 Zn1 N4 89.88(7) . . ?
C1 N1 C4 106.39(17) . . ?
C1 N1 Zn1 126.63(14) . . ?
C4 N1 Zn1 126.81(15) . . ?
C16 N2 C19 105.89(18) . . ?
C16 N2 Zn1 126.86(14) . . ?
C19 N2 Zn1 127.20(14) . . ?
C14 N3 C11 106.54(17) . . ?
C14 N3 Zn1 126.43(15) . . ?
C11 N3 Zn1 127.02(15) . . ?
C6 N4 C9 106.15(18) . . ?
C6 N4 Zn1 127.06(14) . . ?
C9 N4 Zn1 126.77(14) . . ?
N1 C1 C20 124.49(19) . . ?
N1 C1 C2 110.26(18) . . ?
C20 C1 C2 125.22(19) . . ?
C3 C2 C1 106.65(19) . . ?
C3 C2 C21 127.4(2) . . ?
C1 C2 C21 125.92(19) . . ?
C2 C3 C4 106.6(2) . . ?
C2 C3 C23 127.8(2) . . ?
C4 C3 C23 125.6(2) . . ?
N1 C4 C5 124.4(2) . . ?
N1 C4 C3 110.06(18) . . ?
C5 C4 C3 125.5(2) . . ?
C6 C5 C4 127.0(2) . . ?
N4 C6 C5 124.59(19) . . ?
N4 C6 C7 110.52(18) . . ?
C5 C6 C7 124.88(19) . . ?
C8 C7 C6 106.63(19) . . ?
C8 C7 C25 128.06(19) . . ?
C6 C7 C25 125.3(2) . . ?
C7 C8 C9 106.53(19) . . ?
C7 C8 C27 127.2(2) . . ?
C9 C8 C27 126.3(2) . . ?
N4 C9 C10 124.59(19) . . ?
N4 C9 C8 110.13(19) . . ?
C10 C9 C8 125.27(19) . . ?
C9 C10 C11 127.3(2) . . ?
N3 C11 C10 124.4(2) . . ?
N3 C11 C12 109.97(19) . . ?
C10 C11 C12 125.7(2) . . ?
C13 C12 C11 107.2(2) . . ?
C13 C12 C29 126.8(2) . . ?
C11 C12 C29 125.9(2) . . ?
C12 C13 C14 105.8(2) . . ?
C12 C13 C31 128.8(2) . . ?
C14 C13 C31 125.40(19) . . ?
N3 C14 C15 125.2(2) . . ?
N3 C14 C13 110.51(18) . . ?
C15 C14 C13 124.2(2) . . ?
C14 C15 C16 126.3(2) . . ?
N2 C16 C15 124.85(19) . . ?
N2 C16 C17 110.65(19) . . ?
C15 C16 C17 124.49(19) . . ?
C18 C17 C16 106.50(19) . . ?
C18 C17 C33 129.0(2) . . ?
C16 C17 C33 124.3(2) . . ?
C17 C18 C19 106.47(18) . . ?
C17 C18 C35 127.6(2) . . ?
C19 C18 C35 125.91(19) . . ?
N2 C19 C20 124.49(19) . . ?
N2 C19 C18 110.46(18) . . ?
C20 C19 C18 125.04(19) . . ?
C19 C20 C1 126.8(2) . . ?
C2 C21 C22 113.8(2) . . ?
C3 C23 C24 112.8(2) . . ?
C7 C25 C26 112.9(2) . . ?
C8 C27 C28 114.4(2) . . ?
C12 C29 C30 112.5(2) . . ?
C13 C31 C32 114.2(2) . . ?
C17 C33 C34 111.7(2) . . ?
C18 C35 C36 113.5(2) . . ?
C37 C38 C39 121.3(2) . 3_566 ?
C38 C37 C39 120.8(2) . . ?
C40 C39 C38 121.4(2) . 3_566 ?
C40 C39 C37 120.7(2) . . ?
C38 C39 C37 117.9(2) 3_566 . ?
C39 C40 C41 121.7(2) . . ?
C39 C40 C42 122.5(2) . . ?
C41 C40 C42 115.7(2) . . ?
N5 C41 C40 178.9(3) . . ?
N6 C42 C40 178.5(3) . . ?

loop_
_geom_bond_atom_site_label_1
_geom_bond_atom_site_label_2
_geom_bond_distance
_geom_bond_site_symmetry_2
_geom_bond_publ_flag
Zn1 N2 2.028(2) . ?
Zn1 N1 2.0370(18) . ?
Zn1 N3 2.0384(19) . ?
Zn1 N4 2.040(2) . ?
N1 C1 1.370(3) . ?
N1 C4 1.372(3) . ?
N2 C16 1.367(3) . ?
N2 C19 1.368(3) . ?
N3 C14 1.363(3) . ?
N3 C11 1.370(3) . ?
N4 C6 1.367(3) . ?
N4 C9 1.371(3) . ?
C1 C20 1.397(3) . ?
C1 C2 1.444(3) . ?
C2 C3 1.368(3) . ?
C2 C21 1.502(3) . ?
C3 C4 1.448(3) . ?
C3 C23 1.499(3) . ?
C4 C5 1.394(3) . ?
C5 C6 1.388(3) . ?
C6 C7 1.449(3) . ?
C7 C8 1.359(3) . ?
C7 C25 1.502(3) . ?
C8 C9 1.455(3) . ?
C8 C27 1.506(3) . ?
C9 C10 1.391(3) . ?
C10 C11 1.392(3) . ?
C11 C12 1.443(3) . ?
C12 C13 1.368(3) . ?
C12 C29 1.497(3) . ?
C13 C14 1.454(3) . ?
C13 C31 1.493(3) . ?
C14 C15 1.391(3) . ?
C15 C16 1.392(3) . ?
C16 C17 1.451(3) . ?
C17 C18 1.358(3) . ?
C17 C33 1.500(3) . ?
C18 C19 1.454(3) . ?
C18 C35 1.496(3) . ?
C19 C20 1.392(3) . ?
C21 C22 1.526(3) . ?
C23 C24 1.525(4) . ?
C25 C26 1.518(4) . ?
C27 C28 1.516(4) . ?
C29 C30 1.532(3) . ?
C31 C32 1.529(3) . ?
C33 C34 1.530(4) . ?
C35 C36 1.526(3) . ?
N5 C41 1.144(4) . ?
N6 C42 1.142(4) . ?
C38 C37 1.339(4) . ?
C38 C39 1.443(3) 3_566 ?
C37 C39 1.449(3) . ?
C39 C40 1.372(3) . ?
C39 C38 1.443(3) 3_566 ?
C40 C41 1.431(3) . ?
C40 C42 1.435(4) . ?
